data_4020067
loop_
_publ_author_name
'Su-Yuan Xie'
'Yin Peng'
'Meng Chen'
'Rong-Bin Huang'
'Yuan L. Chow'
'Lan-Sun Zheng'

_journal_name_full 'Journal of Organic Chemistry'
_journal_page_first 1400
_journal_page_last 1407
_journal_paper_doi 10.1021/jo048190+
_journal_volume 70
_journal_year 2005
_chemical_formula_sum 'C26 H9 Cl9'
_chemical_formula_weight 640.38
_space_group_IT_number 2
_symmetry_cell_setting triclinic
_symmetry_space_group_name_Hall '-P 1'
_symmetry_space_group_name_H-M 'P -1'
_atom_sites_solution_hydrogens geom
_atom_sites_solution_primary direct
_atom_sites_solution_secondary difmap
_cell_angle_alpha 66.10(3)
_cell_angle_beta 83.81(3)
_cell_angle_gamma 86.17(3)
_cell_formula_units_Z 2
_cell_length_a 9.1400(18)
_cell_length_b 11.024(2)
_cell_length_c 12.862(3)
_cell_measurement_reflns_used ?
_cell_measurement_temperature 293(2)
_cell_measurement_theta_max ?
_cell_measurement_theta_min ?
_cell_volume 1177.5(4)
_diffrn_ambient_temperature 293(2)
_diffrn_detector_area_resol_mean ?
_diffrn_measurement_device_type ?
_diffrn_measurement_method ?
_diffrn_radiation_monochromator graphite
_diffrn_radiation_source 'fine-focus sealed tube'
_diffrn_radiation_type MoK\a
_diffrn_radiation_wavelength 0.71073
_diffrn_reflns_av_R_equivalents 0.0210
_diffrn_reflns_av_sigmaI/netI 0.1195
_diffrn_reflns_limit_h_max 10
_diffrn_reflns_limit_h_min -10
_diffrn_reflns_limit_k_max 11
_diffrn_reflns_limit_k_min -13
_diffrn_reflns_limit_l_max 0
_diffrn_reflns_limit_l_min -15
_diffrn_reflns_number 4348
_diffrn_reflns_theta_max 25.00
_diffrn_reflns_theta_min 1.74
_diffrn_standards_decay_% ?
_diffrn_standards_interval_count ?
_diffrn_standards_interval_time ?
_diffrn_standards_number ?
_exptl_absorpt_coefficient_mu 1.088
_exptl_absorpt_correction_T_max 0.7651
_exptl_absorpt_correction_T_min 0.6701
_exptl_absorpt_correction_type ?
_exptl_absorpt_process_details ?
_exptl_crystal_colour ?
_exptl_crystal_density_diffrn 1.806
_exptl_crystal_density_meas ?
_exptl_crystal_density_method 'not measured'
_exptl_crystal_description ?
_exptl_crystal_F_000 636
_exptl_crystal_size_max 0.40
_exptl_crystal_size_mid 0.32
_exptl_crystal_size_min 0.26
_refine_ls_extinction_coef ?
_refine_ls_extinction_method none
_refine_ls_goodness_of_fit_ref 1.022
_refine_ls_hydrogen_treatment mixed
_refine_ls_matrix_type full
_refine_ls_number_parameters 320
_refine_ls_number_reflns 4148
_refine_ls_number_restraints 0
_refine_ls_restrained_S_all 1.022
_refine_ls_R_factor_all 0.1699
_refine_ls_R_factor_gt 0.0721
_refine_ls_shift/su_max 0.000
_refine_ls_shift/su_mean 0.000
_refine_ls_structure_factor_coef Fsqd
_refine_ls_weighting_details 'calc w=1/[\s^2^(Fo^2^)+(0.0645P)^2^+0.0000P] where P=(Fo^2^+2Fc^2^)/3'
_refine_ls_weighting_scheme calc
_refine_ls_wR_factor_gt 0.1425
_refine_ls_wR_factor_ref 0.1832
_reflns_number_gt 2068
_reflns_number_total 4148
_reflns_threshold_expression >2sigma(I)
_cod_database_code 4020067

loop_
_symmetry_equiv_pos_as_xyz
'x, y, z'
'-x, -y, -z'

loop_
_atom_site_label
_atom_site_type_symbol
_atom_site_fract_x
_atom_site_fract_y
_atom_site_fract_z
_atom_site_U_iso_or_equiv
_atom_site_adp_type
_atom_site_occupancy
_atom_site_symmetry_multiplicity
_atom_site_calc_flag
_atom_site_refinement_flags
_atom_site_disorder_assembly
_atom_site_disorder_group
Cl1 Cl -0.16782(10) 0.49281(9) 0.22714(9) 0.0710(3) Uani 1 1 d . . .
Cl2 Cl -0.27561(11) 0.53364(9) 0.44505(10) 0.0935(4) Uani 1 1 d . . .
Cl3 Cl -0.15871(13) 0.36535(10) 0.67187(8) 0.1010(4) Uani 1 1 d . . .
Cl4 Cl 0.06406(14) 0.16357(10) 0.79196(8) 0.0988(4) Uani 1 1 d . . .
Cl5 Cl 0.47736(10) -0.24759(9) 0.49498(9) 0.0734(3) Uani 1 1 d . . .
Cl6 Cl 0.47410(11) -0.15819(9) 0.24523(9) 0.0908(4) Uani 1 1 d . . .
Cl7 Cl 0.28958(11) -0.01512(8) 0.04866(7) 0.0686(3) Uani 1 1 d . . .
Cl8 Cl 0.07756(10) 0.21240(8) 0.04534(7) 0.0614(3) Uani 1 1 d . . .
Cl9 Cl 0.2703(3) -0.0717(2) 0.78532(19) 0.0744(5) Uani 0.4115(19) 1 d P . .
Cl10 Cl 0.3776(2) -0.17819(16) 0.70068(13) 0.0744(5) Uani 0.59 1 d P . .
C1 C -0.0977(3) 0.3908(3) 0.3540(3) 0.0490(10) Uani 1 1 d . . .
C2 C -0.1466(3) 0.4098(3) 0.4538(3) 0.0584(11) Uani 1 1 d . . .
C3 C -0.0888(4) 0.3331(3) 0.5536(3) 0.0614(11) Uani 1 1 d . . .
C4 C 0.0875(4) 0.1438(3) 0.6633(2) 0.0584(11) Uani 1 1 d . . .
C5 C 0.1816(4) 0.0436(3) 0.6647(3) 0.0566(12) Uani 1 1 d . . .
C6 C 0.3189(3) -0.0852(3) 0.5669(3) 0.0483(11) Uani 1 1 d . . .
C7 C 0.3589(3) -0.1099(3) 0.4731(3) 0.0461(10) Uani 1 1 d . . .
C8 C 0.3360(3) -0.0534(3) 0.2631(2) 0.0447(10) Uani 1 1 d . . .
C9 C 0.2628(3) 0.0179(3) 0.1695(2) 0.0440(10) Uani 1 1 d . . .
C10 C 0.1651(3) 0.1224(3) 0.1673(2) 0.0397(9) Uani 1 1 d . . .
C11 C 0.0729(3) 0.2896(3) 0.2461(2) 0.0374(9) Uani 1 1 d . . .
H11A H -0.0062 0.3081 0.1956 0.045 Uiso 1 1 calc R . .
C12 C 0.0081(3) 0.2949(2) 0.3568(2) 0.0347(9) Uani 1 1 d . . .
C13 C 0.0175(4) 0.2308(3) 0.5632(3) 0.0519(10) Uani 1 1 d . . .
C14 C 0.2200(3) 0.0207(3) 0.5645(3) 0.0455(10) Uani 1 1 d . . .
C15 C 0.3030(3) -0.0319(2) 0.3651(2) 0.0361(9) Uani 1 1 d . . .
C16 C 0.1449(3) 0.1585(3) 0.2587(2) 0.0354(9) Uani 1 1 d . . .
C17 C 0.0614(3) 0.2090(3) 0.4615(2) 0.0393(9) Uani 1 1 d . . .
C18 C 0.1647(3) 0.1038(3) 0.4614(2) 0.0369(9) Uani 1 1 d . . .
C19 C 0.2041(3) 0.0766(2) 0.3611(2) 0.0334(9) Uani 1 1 d . . .
C20 C 0.1872(3) 0.3978(2) 0.1894(2) 0.0338(8) Uani 1 1 d . . .
C21 C 0.1742(4) 0.4967(3) 0.0831(3) 0.0524(11) Uani 1 1 d . . .
H21A H 0.0921 0.4994 0.0452 0.063 Uiso 1 1 calc R . .
C22 C 0.2789(4) 0.5919(3) 0.0307(3) 0.0644(13) Uani 1 1 d . . .
H22A H 0.2653 0.6579 -0.0411 0.077 Uiso 1 1 calc R . .
C23 C 0.4034(3) 0.5915(3) 0.0822(2) 0.0448(10) Uani 1 1 d . . .
C24 C 0.4171(3) 0.4937(3) 0.1876(3) 0.0472(11) Uani 1 1 d . . .
H24A H 0.4995 0.4913 0.2250 0.057 Uiso 1 1 calc R . .
C25 C 0.3115(3) 0.3970(3) 0.2412(2) 0.0401(9) Uani 1 1 d . . .
H25A H 0.3253 0.3311 0.3130 0.048 Uiso 1 1 calc R . .
C26 C 0.5186(4) 0.6935(3) 0.0234(3) 0.0626(12) Uani 1 1 d . . .
H26A H 0.5968 0.6779 0.0719 0.094 Uiso 1 1 calc R . .
H26B H 0.4758 0.7804 0.0075 0.094 Uiso 1 1 calc R . .
H26C H 0.5572 0.6875 -0.0469 0.094 Uiso 1 1 calc R . .

loop_
_atom_site_aniso_label
_atom_site_aniso_U_11
_atom_site_aniso_U_22
_atom_site_aniso_U_33
_atom_site_aniso_U_23
_atom_site_aniso_U_13
_atom_site_aniso_U_12
Cl1 0.0515(5) 0.0622(4) 0.0975(6) -0.0322(4) -0.0130(5) 0.0220(4)
Cl2 0.0689(6) 0.0680(4) 0.1538(7) -0.0673(4) 0.0397(5) -0.0001(4)
Cl3 0.1123(8) 0.1137(5) 0.1063(5) -0.0859(4) 0.0536(5) -0.0283(6)
Cl4 0.1436(10) 0.1226(6) 0.0491(4) -0.0558(4) 0.0189(5) -0.0346(7)
Cl5 0.0692(6) 0.0529(4) 0.0925(6) -0.0218(4) -0.0283(5) 0.0217(4)
Cl6 0.0846(6) 0.0985(5) 0.0969(6) -0.0557(4) -0.0032(5) 0.0460(5)
Cl7 0.0860(6) 0.0749(4) 0.0593(4) -0.0467(3) 0.0115(4) 0.0017(5)
Cl8 0.0830(6) 0.0662(4) 0.0421(4) -0.0276(3) -0.0170(4) 0.0086(4)
Cl9 0.0923(9) 0.0679(8) 0.0491(7) -0.0061(6) -0.0199(7) -0.0008(7)
Cl10 0.0923(9) 0.0679(8) 0.0491(7) -0.0061(6) -0.0199(7) -0.0008(7)
C1 0.0281(16) 0.0517(15) 0.0716(18) -0.0312(13) 0.0050(15) -0.0031(13)
C2 0.0384(18) 0.0558(16) 0.090(2) -0.0435(14) 0.0203(16) -0.0102(15)
C3 0.065(2) 0.0607(15) 0.0771(17) -0.0523(12) 0.0340(16) -0.0253(15)
C4 0.078(2) 0.0698(17) 0.0362(14) -0.0306(12) 0.0219(15) -0.0460(16)
C5 0.071(2) 0.0611(18) 0.0387(16) -0.0214(13) 0.0091(16) -0.0190(17)
C6 0.0415(17) 0.0438(16) 0.0480(18) -0.0035(14) -0.0136(15) -0.0054(14)
C7 0.0348(16) 0.0364(14) 0.0649(18) -0.0155(13) -0.0171(15) 0.0015(13)
C8 0.0453(18) 0.0386(14) 0.0567(16) -0.0269(11) -0.0037(15) 0.0051(14)
C9 0.0493(18) 0.0461(14) 0.0424(15) -0.0254(11) 0.0043(14) -0.0030(14)
C10 0.0403(17) 0.0381(14) 0.0415(14) -0.0181(11) 0.0035(13) -0.0044(13)
C11 0.0260(14) 0.0406(14) 0.0455(15) -0.0166(11) -0.0063(12) 0.0014(12)
C12 0.0266(14) 0.0259(12) 0.0508(15) -0.0157(11) 0.0031(13) -0.0043(12)
C13 0.063(2) 0.0491(14) 0.0515(15) -0.0305(11) 0.0213(15) -0.0314(15)
C14 0.0475(18) 0.0442(15) 0.0427(15) -0.0141(12) 0.0006(14) -0.0155(14)
C15 0.0286(15) 0.0299(13) 0.0475(15) -0.0118(11) -0.0071(13) -0.0030(12)
C16 0.0347(15) 0.0334(13) 0.0327(14) -0.0079(11) -0.0008(13) -0.0025(12)
C17 0.0366(16) 0.0409(13) 0.0481(14) -0.0274(10) 0.0113(13) -0.0139(13)
C18 0.0336(15) 0.0391(14) 0.0347(14) -0.0118(11) 0.0034(12) -0.0098(13)
C19 0.0313(15) 0.0320(13) 0.0370(14) -0.0149(10) 0.0025(12) -0.0038(12)
C20 0.0366(15) 0.0315(12) 0.0374(13) -0.0195(10) 0.0000(12) 0.0035(12)
C21 0.0495(19) 0.0501(18) 0.0449(17) -0.0037(14) -0.0132(15) -0.0026(16)
C22 0.072(2) 0.0420(18) 0.051(2) 0.0107(17) -0.0047(19) 0.0000(18)
C23 0.0417(17) 0.0408(14) 0.0526(16) -0.0239(11) 0.0131(14) 0.0001(13)
C24 0.0379(17) 0.0472(16) 0.0524(17) -0.0141(13) -0.0101(15) -0.0021(14)
C25 0.0400(16) 0.0443(15) 0.0319(14) -0.0106(12) -0.0018(13) -0.0053(14)
C26 0.061(2) 0.0465(16) 0.076(2) -0.0250(15) 0.0215(18) -0.0090(16)
